data_1537501
loop_
_publ_author_name
'Kadyrova, N.I.'
'Zakharova, G.S.'
'Tyutyunnik, A.P.'
'Zubkov, V.G.'
'Volkov, V.L.'
'D'yachkova, T.V.'
'Zainulin, Yu.G.'

_publ_section_title
;
 Thermobaric synthesis and crystal structure of new compounds, Na Cu3 V4
 O12 and Ca Cu3 V4 O12
;
_journal_name_full 'Zhurnal Neorganicheskoi Khimii'
_journal_page_first 1941
_journal_page_last 1946
_journal_volume 48
_journal_year 2003
_chemical_formula_sum 'Ca Cu3 O12 V4'
_chemical_name_systematic 'Ca Cu3 (V O3)4'
_space_group_IT_number 204
_symmetry_space_group_name_Hall '-I 2 2 3'
_symmetry_space_group_name_H-M 'I m -3'
_cell_angle_alpha 90
_cell_angle_beta 90
_cell_angle_gamma 90
_cell_formula_units_Z 2
_cell_length_a 7.28453
_cell_length_b 7.28453
_cell_length_c 7.28453
_cell_volume 386.549
_citation_journal_id_ASTM ZNOKAQ
_cod_data_source_file Kadyrova_ZNOKAQ_2003_487.cif
_cod_data_source_block Ca1Cu3O12V4
_cod_original_cell_volume 386.5491
_cod_original_formula_sum 'Ca1 Cu3 O12 V4'
_cod_database_code 1537501

loop_
_symmetry_equiv_pos_as_xyz
x,y,z
-x,-y,z
x,-y,-z
-x,y,-z
z,x,y
-z,-x,y
z,-x,-y
-z,x,-y
y,z,x
y,-z,-x
-y,z,-x
-y,-z,x
-x,-y,-z
x,y,-z
-x,y,z
x,-y,z
-z,-x,-y
z,x,-y
-z,x,y
z,-x,y
-y,-z,-x
-y,z,x
y,-z,x
y,z,-x
x+1/2,y+1/2,z+1/2
-x+1/2,-y+1/2,z+1/2
x+1/2,-y+1/2,-z+1/2
-x+1/2,y+1/2,-z+1/2
z+1/2,x+1/2,y+1/2
-z+1/2,-x+1/2,y+1/2
z+1/2,-x+1/2,-y+1/2
-z+1/2,x+1/2,-y+1/2
y+1/2,z+1/2,x+1/2
y+1/2,-z+1/2,-x+1/2
-y+1/2,z+1/2,-x+1/2
-y+1/2,-z+1/2,x+1/2
-x+1/2,-y+1/2,-z+1/2
x+1/2,y+1/2,-z+1/2
-x+1/2,y+1/2,z+1/2
x+1/2,-y+1/2,z+1/2
-z+1/2,-x+1/2,-y+1/2
z+1/2,x+1/2,-y+1/2
-z+1/2,x+1/2,y+1/2
z+1/2,-x+1/2,y+1/2
-y+1/2,-z+1/2,-x+1/2
-y+1/2,z+1/2,x+1/2
y+1/2,-z+1/2,x+1/2
y+1/2,z+1/2,-x+1/2

loop_
_atom_site_label
_atom_site_type_symbol
_atom_site_fract_x
_atom_site_fract_y
_atom_site_fract_z
_atom_site_occupancy
_atom_site_U_iso_or_equiv
V1 V+4 0.25 0.25 0.25 1 0.0
Cu1 Cu+2 0 0.5 0.5 1 0.0
Ca1 Ca+2 0 0 0 1 0.0
O1 O-2 0 0.2984 0.8167 1 0.0
